data_4512807
loop_
_publ_author_name
'Saraswatula, Viswanadha G.'
'Saha, Binoy K.'

_publ_section_title
;
 Modulation of Thermal Expansion by Guests and Polymorphism in a Hydrogen
 Bonded Host
;
_journal_issue 2
_journal_name_full 'Crystal Growth &amp; Design'
_journal_page_first 593
_journal_paper_doi 10.1021/cg501178f
_journal_volume 15
_journal_year 2015
_chemical_formula_moiety 'C30 H28 O4'
_chemical_formula_sum 'C30 H28 O4'
_chemical_formula_weight 452.52
_chemical_name_common 1-gf-298K
_chemical_name_systematic
; 
1,1,4,4-tetrakis(4-hydroxyphenyl)cyclohexane
;
_space_group_crystal_system triclinic
_space_group_IT_number 2
_space_group_name_Hall '-P 1'
_space_group_name_H-M_alt 'P -1'
_symmetry_space_group_name_Hall '-P 1'
_symmetry_space_group_name_H-M 'P -1'
_atom_sites_solution_hydrogens geom
_atom_sites_solution_primary direct
_atom_sites_solution_secondary difmap
_audit_creation_date 2014-04-16
_audit_creation_method
;
Olex2 1.2
(compiled 2013.11.15 svn.r2834 for OlexSys, GUI svn.r4720)
;
_cell_angle_alpha 65.866(8)
_cell_angle_beta 80.746(6)
_cell_angle_gamma 87.396(6)
_cell_formula_units_Z 1
_cell_length_a 7.4471(5)
_cell_length_b 9.1700(7)
_cell_length_c 9.7603(8)
_cell_measurement_reflns_used 1974
_cell_measurement_temperature 298(2)
_cell_measurement_theta_max 29.1466
_cell_measurement_theta_min 4.0033
_cell_volume 600.20(9)
_computing_cell_refinement
;
CrysAlisPro, Agilent Technologies,
Version 1.171.36.21 (release 14-08-2012 CrysAlis171 .NET)
(compiled Sep 14 2012,17:21:16)
;
_computing_data_collection
;
CrysAlisPro, Agilent Technologies,
Version 1.171.36.21 (release 14-08-2012 CrysAlis171 .NET)
(compiled Sep 14 2012,17:21:16)
;
_computing_data_reduction
;
CrysAlisPro, Agilent Technologies,
Version 1.171.36.21 (release 14-08-2012 CrysAlis171 .NET)
(compiled Sep 14 2012,17:21:16)
;
_computing_molecular_graphics 'Olex2 (Dolomanov et al., 2009)'
_computing_publication_material 'Olex2 (Dolomanov et al., 2009)'
_computing_structure_refinement 'ShelXL (Sheldrick, 2008)'
_computing_structure_solution 'ShelXS (Sheldrick, 2008)'
_diffrn_ambient_temperature 298(2)
_diffrn_measured_fraction_theta_full 0.992
_diffrn_measured_fraction_theta_max 0.856
_diffrn_measurement_device_type 'Xcalibur, Eos'
_diffrn_measurement_method '\w scans'
_diffrn_radiation_monochromator graphite
_diffrn_radiation_type MoK\a
_diffrn_radiation_wavelength 0.71073
_diffrn_reflns_av_R_equivalents 0.0232
_diffrn_reflns_av_unetI/netI 0.0357
_diffrn_reflns_limit_h_max 10
_diffrn_reflns_limit_h_min -9
_diffrn_reflns_limit_k_max 12
_diffrn_reflns_limit_k_min -11
_diffrn_reflns_limit_l_max 13
_diffrn_reflns_limit_l_min -12
_diffrn_reflns_number 6563
_diffrn_reflns_theta_full 25.00
_diffrn_reflns_theta_max 29.21
_diffrn_reflns_theta_min 4.01
_diffrn_source 'fine-focus sealed tube'
_exptl_absorpt_coefficient_mu 0.082
_exptl_absorpt_correction_T_max 0.9718
_exptl_absorpt_correction_T_min 0.9640
_exptl_absorpt_correction_type multi-scan
_exptl_absorpt_process_details
;
CrysAlisPro, Agilent Technologies,
Version 1.171.36.21 (release 14-08-2012 CrysAlis171 .NET)
(compiled Sep 14 2012,17:21:16)
Empirical absorption correction using spherical harmonics,
 implemented in SCALE3 ABSPACK scaling algorithm.
;
_exptl_crystal_colour colourless
_exptl_crystal_density_diffrn 1.252
_exptl_crystal_density_method 'not measured'
_exptl_crystal_description block
_exptl_crystal_F_000 240
_exptl_crystal_size_max 0.45
_exptl_crystal_size_mid 0.4
_exptl_crystal_size_min 0.35
_refine_diff_density_max 0.228
_refine_diff_density_min -0.186
_refine_diff_density_rms 0.041
_refine_ls_extinction_method none
_refine_ls_goodness_of_fit_ref 1.056
_refine_ls_hydrogen_treatment constr
_refine_ls_matrix_type full
_refine_ls_number_parameters 156
_refine_ls_number_reflns 2793
_refine_ls_number_restraints 0
_refine_ls_restrained_S_all 1.056
_refine_ls_R_factor_all 0.0646
_refine_ls_R_factor_gt 0.0442
_refine_ls_shift/su_max 0.000
_refine_ls_shift/su_mean 0.000
_refine_ls_structure_factor_coef Fsqd
_refine_ls_weighting_details 'calc w=1/[\s^2^(Fo^2^)+(0.0578P)^2^+0.0301P] where P=(Fo^2^+2Fc^2^)/3'
_refine_ls_weighting_scheme calc
_refine_ls_wR_factor_gt 0.1074
_refine_ls_wR_factor_ref 0.1180
_reflns_number_gt 2045
_reflns_number_total 2793
_reflns_threshold_expression >2sigma(I)
_cod_data_source_file 1-gf-combined.cif
_cod_data_source_block 1-gf-298k
_cod_original_cell_volume 600.20(8)
_cod_database_code 4512807
_olex2_refinement_description
;
1. Fixed Uiso
 At 1.2 times of:
  All C(H) groups, All C(H,H) groups
 At 1.5 times of:
  All O(H) groups
2.a Secondary CH2 refined with riding coordinates:
 C1(H1A,H1B), C3(H3A,H3B)
2.b Aromatic/amide H refined with riding coordinates:
 C11(H11), C6(H6), C8(H8), C14(H14), C12(H12), C15(H15), C9(H9), C5(H5)
2.c Idealised tetrahedral OH refined as rotating group:
 O2(H2), O1(H1)
;

loop_
_space_group_symop_id
_space_group_symop_operation_xyz
1 'x, y, z'
2 '-x, -y, -z'

loop_
_atom_site_label
_atom_site_type_symbol
_atom_site_fract_x
_atom_site_fract_y
_atom_site_fract_z
_atom_site_U_iso_or_equiv
_atom_site_adp_type
_atom_site_occupancy
_atom_site_symmetry_multiplicity
_atom_site_calc_flag
_atom_site_refinement_flags_posn
O2 O 1.26374(13) 0.95538(12) 0.02354(11) 0.0419(3) Uani 1 1 d .
H2 H 1.2947 1.0348 0.0334 0.063 Uiso 1 1 calc GR
O1 O 0.55724(14) 0.78884(14) 0.97755(11) 0.0434(3) Uani 1 1 d .
H1 H 0.4632 0.8376 0.9830 0.065 Uiso 1 1 calc GR
C2 C 0.65109(17) 0.62536(15) 0.46415(13) 0.0263(3) Uani 1 1 d .
C11 C 0.88079(18) 0.68074(16) 0.22450(14) 0.0321(3) Uani 1 1 d .
H11 H 0.8224 0.5997 0.2133 0.039 Uiso 1 1 calc R
C10 C 0.81617(17) 0.71808(15) 0.34848(13) 0.0279(3) Uani 1 1 d .
C6 C 0.7076(2) 0.65045(19) 0.83702(16) 0.0446(4) Uani 1 1 d .
H6 H 0.7830 0.6068 0.9106 0.053 Uiso 1 1 calc R
C8 C 0.4654(2) 0.81959(17) 0.74110(16) 0.0376(3) Uani 1 1 d .
H8 H 0.3763 0.8914 0.7491 0.045 Uiso 1 1 calc R
C14 C 1.05507(19) 0.92325(17) 0.25209(16) 0.0368(3) Uani 1 1 d .
H14 H 1.1131 1.0055 0.2617 0.044 Uiso 1 1 calc R
C1 C 0.48198(17) 0.65847(15) 0.38192(13) 0.0277(3) Uani 1 1 d .
H1A H 0.4522 0.7704 0.3507 0.033 Uiso 1 1 calc R
H1B H 0.5121 0.6382 0.2909 0.033 Uiso 1 1 calc R
C12 C 1.02856(18) 0.76010(16) 0.11801(14) 0.0341(3) Uani 1 1 d .
H12 H 1.0688 0.7320 0.0370 0.041 Uiso 1 1 calc R
C4 C 0.62023(17) 0.67296(15) 0.59999(13) 0.0269(3) Uani 1 1 d .
C3 C 0.68429(17) 0.44344(15) 0.51953(14) 0.0280(3) Uani 1 1 d .
H3A H 0.7193 0.4180 0.4318 0.034 Uiso 1 1 calc R
H3B H 0.7846 0.4166 0.5772 0.034 Uiso 1 1 calc R
C7 C 0.57390(19) 0.75353(16) 0.85183(14) 0.0326(3) Uani 1 1 d .
C15 C 0.90647(19) 0.84208(16) 0.35830(15) 0.0342(3) Uani 1 1 d .
H15 H 0.8661 0.8715 0.4384 0.041 Uiso 1 1 calc R
C13 C 1.11621(17) 0.88141(16) 0.13244(15) 0.0320(3) Uani 1 1 d .
C9 C 0.48931(19) 0.77864(16) 0.61698(15) 0.0347(3) Uani 1 1 d .
H9 H 0.4147 0.8239 0.5430 0.042 Uiso 1 1 calc R
C5 C 0.7301(2) 0.61161(18) 0.71260(16) 0.0405(4) Uani 1 1 d .
H5 H 0.8218 0.5421 0.7039 0.049 Uiso 1 1 calc R

loop_
_atom_site_aniso_label
_atom_site_aniso_U_11
_atom_site_aniso_U_22
_atom_site_aniso_U_33
_atom_site_aniso_U_23
_atom_site_aniso_U_13
_atom_site_aniso_U_12
O2 0.0332(6) 0.0429(6) 0.0462(6) -0.0196(5) 0.0102(4) -0.0088(5)
O1 0.0428(7) 0.0581(7) 0.0405(6) -0.0330(5) -0.0015(5) 0.0001(5)
C2 0.0249(7) 0.0283(7) 0.0251(6) -0.0113(5) -0.0011(5) -0.0003(5)
C11 0.0337(8) 0.0313(7) 0.0321(7) -0.0145(6) -0.0015(6) -0.0036(6)
C10 0.0255(7) 0.0293(7) 0.0281(6) -0.0112(5) -0.0034(5) 0.0012(5)
C6 0.0502(10) 0.0545(9) 0.0380(8) -0.0252(7) -0.0183(7) 0.0154(8)
C8 0.0360(8) 0.0388(8) 0.0436(8) -0.0234(6) -0.0054(6) 0.0082(6)
C14 0.0340(8) 0.0359(8) 0.0417(8) -0.0186(6) 0.0010(6) -0.0079(6)
C1 0.0298(7) 0.0267(7) 0.0252(6) -0.0093(5) -0.0041(5) 0.0012(5)
C12 0.0348(8) 0.0359(7) 0.0308(7) -0.0153(6) 0.0016(5) 0.0017(6)
C4 0.0258(7) 0.0266(6) 0.0269(6) -0.0108(5) -0.0001(5) -0.0017(5)
C3 0.0272(7) 0.0298(7) 0.0287(6) -0.0138(5) -0.0048(5) 0.0035(5)
C7 0.0340(8) 0.0362(7) 0.0304(7) -0.0184(6) 0.0023(5) -0.0053(6)
C15 0.0349(8) 0.0364(8) 0.0338(7) -0.0189(6) 0.0014(6) -0.0025(6)
C13 0.0231(7) 0.0335(7) 0.0332(7) -0.0094(5) 0.0015(5) -0.0001(5)
C9 0.0375(8) 0.0347(7) 0.0349(7) -0.0165(6) -0.0091(6) 0.0071(6)
C5 0.0401(9) 0.0485(9) 0.0417(8) -0.0262(7) -0.0134(6) 0.0177(7)

loop_
_atom_type_symbol
_atom_type_description
_atom_type_scat_dispersion_real
_atom_type_scat_dispersion_imag
_atom_type_scat_source
C C 0.0033 0.0016 'International Tables Vol C Tables 4.2.6.8 and 6.1.1.4'
H H 0.0000 0.0000 'International Tables Vol C Tables 4.2.6.8 and 6.1.1.4'
O O 0.0106 0.0060 'International Tables Vol C Tables 4.2.6.8 and 6.1.1.4'

loop_
_geom_angle_atom_site_label_1
_geom_angle_atom_site_label_2
_geom_angle_atom_site_label_3
_geom_angle
_geom_angle_site_symmetry_1
C13 O2 H2 109.5 .
C7 O1 H1 109.5 .
C10 C2 C1 108.64(9) .
C10 C2 C3 109.27(10) .
C4 C2 C10 110.48(9) .
C4 C2 C1 111.81(10) .
C4 C2 C3 110.13(9) .
C3 C2 C1 106.39(10) .
C10 C11 H11 118.9 .
C12 C11 H11 118.9 .
C12 C11 C10 122.20(12) .
C11 C10 C2 120.04(11) .
C15 C10 C2 123.44(11) .
C15 C10 C11 116.51(12) .
C7 C6 H6 120.0 .
C7 C6 C5 119.94(13) .
C5 C6 H6 120.0 .
C7 C8 H8 120.1 .
C7 C8 C9 119.74(13) .
C9 C8 H8 120.1 .
C15 C14 H14 120.1 .
C13 C14 H14 120.1 .
C13 C14 C15 119.72(12) .
C2 C1 H1A 108.9 .
C2 C1 H1B 108.9 .
H1A C1 H1B 107.8 .
C3 C1 C2 113.18(10) 2_666
C3 C1 H1A 108.9 2_666
C3 C1 H1B 108.9 2_666
C11 C12 H12 120.2 .
C13 C12 C11 119.66(12) .
C13 C12 H12 120.2 .
C9 C4 C2 123.64(11) .
C9 C4 C5 116.33(12) .
C5 C4 C2 120.01(12) .
C2 C3 H3A 109.0 .
C2 C3 H3B 109.0 .
C1 C3 C2 113.04(10) 2_666
C1 C3 H3A 109.0 2_666
C1 C3 H3B 109.0 2_666
H3A C3 H3B 107.8 .
C6 C7 O1 117.76(12) .
C6 C7 C8 119.56(12) .
C8 C7 O1 122.67(13) .
C10 C15 H15 119.0 .
C14 C15 C10 122.00(12) .
C14 C15 H15 119.0 .
O2 C13 C12 117.09(12) .
C14 C13 O2 123.03(12) .
C14 C13 C12 119.89(12) .
C8 C9 H9 118.9 .
C4 C9 C8 122.19(12) .
C4 C9 H9 118.9 .
C6 C5 C4 122.21(13) .
C6 C5 H5 118.9 .
C4 C5 H5 118.9 .

loop_
_geom_bond_atom_site_label_1
_geom_bond_atom_site_label_2
_geom_bond_distance
_geom_bond_site_symmetry_2
O2 H2 0.8200 .
O2 C13 1.3782(15) .
O1 H1 0.8200 .
O1 C7 1.3777(15) .
C2 C10 1.5403(17) .
C2 C1 1.5535(16) .
C2 C4 1.5387(16) .
C2 C3 1.5506(17) .
C11 H11 0.9300 .
C11 C10 1.3964(17) .
C11 C12 1.3810(18) .
C10 C15 1.3905(18) .
C6 H6 0.9300 .
C6 C7 1.373(2) .
C6 C5 1.3829(19) .
C8 H8 0.9300 .
C8 C7 1.3744(19) .
C8 C9 1.3917(18) .
C14 H14 0.9300 .
C14 C15 1.3886(18) .
C14 C13 1.3776(19) .
C1 H1A 0.9700 .
C1 H1B 0.9700 .
C1 C3 1.5228(17) 2_666
C12 H12 0.9300 .
C12 C13 1.3809(19) .
C4 C9 1.3823(19) .
C4 C5 1.3913(18) .
C3 C1 1.5228(17) 2_666
C3 H3A 0.9700 .
C3 H3B 0.9700 .
C15 H15 0.9300 .
C9 H9 0.9300 .
C5 H5 0.9300 .

loop_
_geom_torsion_atom_site_label_1
_geom_torsion_atom_site_label_2
_geom_torsion_atom_site_label_3
_geom_torsion_atom_site_label_4
_geom_torsion
_geom_torsion_site_symmetry_4
C2 C10 C15 C14 179.96(12) .
C2 C4 C9 C8 -179.77(12) .
C2 C4 C5 C6 -179.86(13) .
C11 C10 C15 C14 -1.02(19) .
C11 C12 C13 O2 179.45(12) .
C11 C12 C13 C14 -0.5(2) .
C10 C2 C1 C3 172.81(10) 2_666
C10 C2 C4 C9 100.85(14) .
C10 C2 C4 C5 -77.62(15) .
C10 C2 C3 C1 -172.31(9) 2_666
C10 C11 C12 C13 -0.4(2) .
C1 C2 C10 C11 -64.01(15) .
C1 C2 C10 C15 114.98(13) .
C1 C2 C4 C9 -20.29(16) .
C1 C2 C4 C5 161.24(12) .
C1 C2 C3 C1 -55.18(13) 2_666
C12 C11 C10 C2 -179.82(11) .
C12 C11 C10 C15 1.12(19) .
C4 C2 C10 C11 173.00(11) .
C4 C2 C10 C15 -8.01(17) .
C4 C2 C1 C3 -65.00(13) 2_666
C4 C2 C3 C1 66.16(12) 2_666
C3 C2 C10 C11 51.68(14) .
C3 C2 C10 C15 -129.33(13) .
C3 C2 C1 C3 55.27(14) 2_666
C3 C2 C4 C9 -138.34(13) .
C3 C2 C4 C5 43.19(16) .
C7 C6 C5 C4 -0.4(2) .
C7 C8 C9 C4 -0.2(2) .
C15 C14 C13 O2 -179.35(12) .
C15 C14 C13 C12 0.6(2) .
C13 C14 C15 C10 0.2(2) .
C9 C8 C7 O1 -179.95(12) .
C9 C8 C7 C6 1.4(2) .
C9 C4 C5 C6 1.6(2) .
C5 C6 C7 O1 -179.83(13) .
C5 C6 C7 C8 -1.2(2) .
C5 C4 C9 C8 -1.3(2) .
